data_2005758
loop_
_publ_author_name
'Wang, A.'
'Lee, T.-J.'
'Chen, B.-H.'
'Yuan, Y.-Z.'
'Chung, C.-S.'

_publ_section_title
;\b-<i>meso</i>-(5,7,7,12,12,14-Hexamethyl-1,4,8,11-tetraazacyclotetradecane)nickel(II)
 Diperchlorate Monohydrate
;
_journal_issue 12
_journal_name_full 'Acta Crystallographica Section C'
_journal_page_first 3033
_journal_page_last 3035
_journal_paper_doi 10.1107/S0108270196010608
_journal_volume 52
_journal_year 1996
_chemical_formula_iupac '[Ni (C16 H36 N4)] (Cl O4)2 , H2 O'
_chemical_formula_moiety 'C16 H36 N4 Ni,2(Cl O4),H2 O'
_chemical_formula_sum 'C16 H38 Cl2 N4 Ni O9'
_chemical_formula_weight 560.1
_chemical_name_systematic
;
\b-meso (5,7,7,12,12,14-hexamethyl-1,4,8,11-tetraazzcyclo-
tetradecane) Nickel(II) Diperchlorate Monohydrate
;
_space_group_crystal_system monoclinic
_space_group_IT_number 14
_space_group_name_Hall '-P 2ybc'
_space_group_name_H-M_alt 'P 1 21/c 1'
_atom_type_scat_source 'SHELXTL-Plus (Sheldrick, 1990)'
_cell_angle_alpha 90
_cell_angle_beta 116.7(1)
_cell_angle_gamma 90
_cell_formula_units_Z 4
_cell_length_a 17.494(3)
_cell_length_b 9.172(2)
_cell_length_c 17.388(3)
_cell_measurement_reflns_used 25
_cell_measurement_temperature 298
_cell_measurement_theta_max 18
_cell_measurement_theta_min 7
_cell_volume 2492(2)
_computing_cell_refinement 'CAD4-Software (Enraf-Nonius, 1989)'
_computing_data_collection 'CAD4-Software (Enraf-Nonius, 1989)'
_computing_data_reduction 'SHELXTL-Plus (Sheldrick, 1990)'
_computing_molecular_graphics 'SHELXTL-Plus (Sheldrick, 1990)'
_computing_publication_material 'SHELXTL-Plus (Sheldrick, 1990)'
_computing_structure_refinement 'SHELXTL-Plus (Sheldrick, 1990)'
_computing_structure_solution 'SHELXTL-Plus (Sheldrick, 1990)'
_diffrn_measurement_device 'Enraf-Nonius CAD-4'
_diffrn_measurement_method \w-2\q
_diffrn_radiation_type MoK\a
_diffrn_radiation_wavelength 0.71069
_diffrn_reflns_av_R_equivalents 0.021
_diffrn_reflns_limit_h_max 18
_diffrn_reflns_limit_h_min -20
_diffrn_reflns_limit_k_max 10
_diffrn_reflns_limit_k_min 0
_diffrn_reflns_limit_l_max 18
_diffrn_reflns_limit_l_min 0
_diffrn_reflns_number 4520
_diffrn_reflns_theta_max 22.5
_diffrn_standards_decay_% 0.08
_diffrn_standards_interval_count 100
_diffrn_standards_number 3
_exptl_absorpt_coefficient_mu 1.044
_exptl_absorpt_correction_T_max 0.998
_exptl_absorpt_correction_T_min 0.625
_exptl_absorpt_correction_type 'empirical \y scan (North, Phillips & Mathews, 1968)'
_exptl_crystal_colour orange
_exptl_crystal_density_diffrn 1.49
_exptl_crystal_description 'Rectangular parallepiped'
_exptl_crystal_size_max 0.41
_exptl_crystal_size_mid 0.34
_exptl_crystal_size_min 0.16
_refine_diff_density_max 0.59
_refine_diff_density_min -0.47
_refine_ls_extinction_method none
_refine_ls_goodness_of_fit_obs 1.81
_refine_ls_hydrogen_treatment noref
_refine_ls_number_parameters 311
_refine_ls_number_reflns 3025
_refine_ls_R_factor_obs 0.0596
_refine_ls_shift/esd_max 0.042
_refine_ls_structure_factor_coef F
_refine_ls_weighting_details w^-1^=\s^2^(F)
_refine_ls_weighting_scheme calc
_refine_ls_wR_factor_obs 0.0581
_reflns_number_observed 3025
_reflns_number_total 4371
_reflns_observed_criterion 'F> 4\s(F)'
_cod_data_source_file de1023.cif
_cod_data_source_block NITETD
_cod_depositor_comments
;
 Updating space group information and adding the symmetry operation list.

 Antanas Vaitkus,
 2018-06-15

The following automatic conversions were performed:
'_symmetry_cell_setting' value 'Monoclinic' changed to 'monoclinic'
according to '/home/saulius/struct/CIF-dictionaries/cif_core.dic'
dictionary named 'cif_core.dic' version 2.4.1 from 2010-06-29.

Automatic conversion script
Id: cif_fix_enum 1527 2010-12-29 10:47:43Z saulius 

The following automatic conversions were performed:

'_cell_measurement_temperature' value '298K' was changed to '298' -
the value should be numeric and without a unit designator.

Automatic conversion script
Id: cif_fix_values 1646 2011-03-28 12:23:43Z adriana 

The following automatic conversions were performed:

'_cell_measurement_temperature' value '298K' was changed to '298' -
the value should be numeric and without a unit
designator.

'_symmetry_cell_setting' value 'Monoclinic' changed to
'monoclinic' according to
/home/saulius/struct/CIF-dictionaries/cif_core.dic dictionary named
'cif_core.dic' version 2.4.1 from 2010-06-29.

Automatic conversion script
Id: cif_fix_values 1715 2011-07-08 13:25:40Z adriana 

The following automatic conversions were performed:

'_refine_ls_weighting_scheme' value 'w^-1^=\s^2^(F)' was changed to
'calc'. New tag '_refine_ls_weighting_details' was created. The value
of the new tag was set to 'w^-1^=\s^2^(F)'.

Automatic conversion script
Id: cif_fix_values 3143 2015-03-26 13:38:13Z robertas 
;
_cod_original_cell_volume 2492.1(13)
_cod_original_sg_symbol_H-M 'P 21/c'
_cod_database_code 2005758

loop_
_space_group_symop_id
_space_group_symop_operation_xyz
1 x,y,z
2 -x,y+1/2,-z+1/2
3 -x,-y,-z
4 x,-y+1/2,z+1/2

loop_
_atom_site_aniso_label
_atom_site_aniso_U_11
_atom_site_aniso_U_22
_atom_site_aniso_U_33
_atom_site_aniso_U_12
_atom_site_aniso_U_13
_atom_site_aniso_U_23
Ni .0440(10) .0470(10) .0410(10) .0020(10) .0150(10) -.0050(10)
N(1) .053(3) .058(4) .073(4) .010(3) .023(3) .010(3)
N(2) .063(3) .061(4) .051(3) -.016(3) -.001(3) .003(3)
N(3) .052(3) .057(3) .046(3) -.003(2) .024(2) .001(2)
N(4) .042(2) .071(4) .059(3) .003(3) .014(2) -.011(3)
C(1) .064(5) .085(6) .185(10) -.013(4) .022(6) .058(7)
C(2) .102(7) .153(10) .193(12) -.083(7) -.062(7) .005(9)
C(3) .057(3) .089(5) .039(3) -.014(4) .015(3) -.010(3)
C(4) .058(4) .131(8) .078(5) -.021(5) .022(3) .006(5)
C(5) .053(3) .063(4) .048(3) .003(3) .014(3) -.004(3)
C(6) .058(3) .053(4) .048(3) .001(3) .018(3) -.001(3)
C(7) .092(5) .066(5) .071(5) .008(4) .032(4) .016(4)
C(8) .066(4) .063(4) .063(4) -.006(3) .027(3) -.015(3)
C(9) .063(4) .079(5) .073(4) -.008(4) .035(3) .006(4)
C(10) .047(3) .080(5) .090(5) -.011(3) .027(3) -.003(4)
C(11) .055(3) .096(6) .059(4) .010(4) .013(3) -.005(4)
C(12) .083(5) .104(6) .070(5) .012(5) .022(4) -.018(4)
C(13) .057(4) .126(7) .071(4) .007(5) .000(3) -.009(5)
C(14) .066(4) .092(6) .052(4) .027(4) .012(3) .009(4)
C(15) .072(4) .085(5) .065(4) .029(4) .036(4) .019(4)
C(16) .092(6) .145(9) .101(6) .037(6) .050(5) .059(6)
Cl(1) .0860(10) .0800(10) .106(2) -.0150(10) .0560(10) -.0190(10)
Cl(2) .0790(10) .0850(10) .0600(10) .0190(10) .0390(10) .0210(10)
O(1) .105(6) .314(15) .231(11) .054(8) .035(6) .042(10)
O(2) .263(10) .196(9) .153(7) -.072(8) .145(7) -.061(7)
O(3) .357(14) .092(5) .389(15) -.081(7) .317(14) -.078(8)
O(4) .119(5) .103(5) .179(6) -.025(4) .103(5) -.023(4)
O(5) .121(5) .146(6) .107(5) -.029(5) .028(4) .021(4)
O(6) .164(6) .157(6) .106(5) .096(5) .080(4) .067(4)
O(7) .126(5) .129(5) .123(5) -.024(4) .072(4) .016(4)
O(8) .139(5) .143(5) .083(4) .064(4) .067(4) .029(4)
O(9) .270(14) .349(17) .148(8) .142(12) .068(8) -.043(10)

loop_
_atom_site_label
_atom_site_fract_x
_atom_site_fract_y
_atom_site_fract_z
_atom_site_U_iso_or_equiv
_atom_site_thermal_displace_type
_atom_site_calc_attached_atom
Ni .2436(1) .2230(1) .7447(1) .045(1) Uani ?
N(1) .2508(3) .0484(6) .8099(3) .063(2) Uani ?
N(2) .1252(3) .1768(6) .6743(3) .068(2) Uani ?
N(3) .2335(3) .3839(5) .6705(3) .051(2) Uani ?
N(4) .3624(3) .2738(6) .8144(3) .061(2) Uani ?
C(1) .1633(5) -.0098(10) .7751(7) .124(6) Uani ?
C(2) .1111(6) .0377(12) .7044(7) .198(7) Uani ?
C(3) .0681(4) .2985(8) .6736(3) .064(3) Uani ?
C(4) -.0264(4) .2531(10) .6294(5) .092(4) Uani ?
C(5) .0816(4) .4256(7) .6268(4) .058(3) Uani ?
C(6) .1692(4) .4990(7) .6636(4) .055(3) Uani ?
C(7) .1665(5) .6191(8) .6018(4) .078(4) Uani ?
C(8) .1921(4) .5647(7) .7523(4) .065(3) Uani ?
C(9) .3217(4) .4316(8) .6892(4) .070(3) Uani ?
C(10) .3793(4) .4168(8) .7852(4) .074(3) Uani ?
C(11) .3993(4) .2627(9) .9115(4) .075(3) Uani ?
C(12) .3556(5) .3747(9) .9434(5) .090(4) Uani ?
C(13) .4960(4) .2897(10) .9505(4) .095(4) Uani ?
C(14) .3848(4) .1088(8) .9346(4) .075(3) Uani ?
C(15) .2953(4) .0589(8) .9063(4) .072(3) Uani ?
C(16) .2921(5) -.0870(10) .9465(5) .110(5) Uani ?
Cl(1) .4292(1) -.1653(2) .7732(2) .085(1) Uani ?
Cl(2) .0940(1) .3024(2) .9296(1) .072(1) Uani ?
O(1) .5032(5) -.2438(14) .8255(7) .232(7) Uani ?
O(2) .4134(7) -.2147(10) .6943(6) .185(6) Uani ?
O(3) .4514(8) -.0242(8) .7872(8) .223(10) Uani ?
O(4) .3655(4) -.2002(7) .7966(4) .120(4) Uani ?
O(5) .0230(4) .2453(8) .8483(4) .133(4) Uani ?
O(6) .1460(4) .1810(8) .9725(4) .135(4) Uani ?
O(7) .1337(4) .3990(7) .9003(4) .120(4) Uani ?
O(8) .0570(4) .3622(7) .9772(3) .115(3) Uani ?
O(9) .2662(9) .0672(16) .6146(7) .265(9) Uani ?
H(1) .2790(37) -.0037(61) .7868(40) .080 Uiso N1
H(2) .1317(43) .1661(76) .6261(25) .080 Uiso N2
H(3) .2108(37) .3369(63) .6197(21) .080 Uiso N3
H(4) .3921(36) .2125(57) .7974(40) .080 Uiso N4
H(5) .3009(32) -.0042(46) .6306(34) .080 Uiso O9
H(6) .2323(31) .0456(63) .5628(16) .080 Uiso O9
H(1A) .1419 .0118 .8159 .080 Uiso C1
H(1B) .1664 -.1135 .7697 .080 Uiso C1
H(2A) .1066 -.0338 .6623 .080 Uiso C2
H(2B) .0573 .0452 .7066 .080 Uiso C2
H(3A) .0824 .3242 .7320 .080 Uiso C3
H(4A) -.0348 .1716 .6594 .080 Uiso C4
H(4B) -.0424 .2261 .5708 .080 Uiso C4
H(4C) -.0611 .3334 .6305 .080 Uiso C4
H(5A) .0409 .4991 .6230 .080 Uiso C5
H(5B) .0693 .3925 .5700 .080 Uiso C5
H(7A) .2213 .6665 .6241 .080 Uiso C7
H(7B) .1235 .6891 .5959 .080 Uiso C7
H(7C) .1533 .5776 .5465 .080 Uiso C7
H(8A) .1507 .6377 .7468 .080 Uiso C8
H(8B) .2480 .6082 .7753 .080 Uiso C8
H(8C) .1918 .4892 .7904 .080 Uiso C8
H(9A) .3430 .3713 .6579 .080 Uiso C9
H(9B) .3208 .5314 .6722 .080 Uiso C9
H(10A) .3673 .4939 .8155 .080 Uiso C10
H(10B) .4382 .4221 .7962 .080 Uiso C10
H(12A) .3790 .3679 1.0049 .080 Uiso C12
H(12B) .2953 .3548 .9179 .080 Uiso C12
H(12C) .3647 .4712 .9278 .080 Uiso C12
H(13A) .5204 .2833 1.0121 .080 Uiso C13
H(13B) .5062 .3851 .9344 .080 Uiso C13
H(13C) .5219 .2179 .9295 .080 Uiso C13
H(14A) .4140 .1009 .9962 .080 Uiso C14
H(14B) .4104 .0434 .9098 .080 Uiso C14
H(15A) .2661 .1285 .9249 .080 Uiso C15
H(16A) .3207 -.0778 1.0081 .080 Uiso C16
H(16B) .3203 -.1598 .9288 .080 Uiso C16
H(16C) .2337 -.1151 .9284 .080 Uiso C16

loop_
_geom_angle_atom_site_label_1
_geom_angle_atom_site_label_2
_geom_angle_atom_site_label_3
_geom_angle
_geom_angle_publ_flag
N(4) Ni N(3) 89.1(2) yes
N(4) Ni N(1) 93.6(2) yes
N(3) Ni N(1) 174.4(2) yes
N(4) Ni N(2) 178.7(2) yes
N(3) Ni N(2) 89.6(2) yes
N(1) Ni N(2) 87.6(2) yes
O(8) Cl(2) O(7) 115.1(5) yes
O(8) Cl(2) O(6) 111.2(4) yes
O(7) Cl(2) O(6) 113.2(5) yes
O(8) Cl(2) O(5) 107.1(4) yes
O(7) Cl(2) O(5) 102.7(4) yes
O(6) Cl(2) O(5) 106.6(4) yes
O(4) Cl(1) O(3) 112.0(8) yes
O(4) Cl(1) O(2) 113.4(6) yes
O(3) Cl(1) O(2) 114.7(8) yes
O(4) Cl(1) O(1) 108.8(6) yes
O(3) Cl(1) O(1) 105.6(7) yes
O(2) Cl(1) O(1) 101.2(7) yes
Ni N(4) C(11) 118.8(5) yes
Ni N(4) C(10) 108.8(3) yes
C(11) N(4) C(10) 113.0(5) yes
Ni N(3) C(6) 115.7(4) yes
Ni N(3) C(9) 107.8(3) yes
C(6) N(3) C(9) 118.2(5) yes
Ni N(1) C(15) 117.8(4) yes
Ni N(1) C(1) 106.1(5) yes
C(15) N(1) C(1) 113.9(7) yes
Ni N(2) C(3) 111.4(4) yes
Ni N(2) C(2) 106.0(4) yes
C(3) N(2) C(2) 116.2(7) yes
N(3) C(6) C(8) 110.3(4) yes
N(3) C(6) C(5) 107.3(5) yes
C(8) C(6) C(5) 110.8(6) yes
N(3) C(6) C(7) 110.3(6) yes
C(8) C(6) C(7) 109.7(5) yes
C(5) C(6) C(7) 108.4(4) yes
C(6) C(5) C(3) 119.2(4) yes
N(2) C(3) C(5) 108.6(6) yes
N(2) C(3) C(4) 111.5(6) yes
C(5) C(3) C(4) 109.7(5) yes
N(2) C(2) C(1) 120.2(8) yes
N(1) C(15) C(14) 109.3(7) yes
N(1) C(15) C(16) 110.5(6) yes
C(14) C(15) C(16) 111.6(6) yes
N(3) C(9) C(10) 108.8(6) yes
N(4) C(11) C(14) 108.6(5) yes
N(4) C(11) C(12) 109.1(5) yes
C(14) C(11) C(12) 111.0(7) yes
N(4) C(11) C(13) 108.4(6) yes
C(14) C(11) C(13) 108.4(6) yes
C(12) C(11) C(13) 111.4(6) yes
N(1) C(1) C(2) 116.7(10) yes
C(15) C(14) C(11) 118.4(6) yes
N(4) C(10) C(9) 108.6(5) yes

loop_
_geom_bond_atom_site_label_1
_geom_bond_atom_site_label_2
_geom_bond_distance
_geom_bond_publ_flag
Ni N(4) 1.935(4) yes
Ni N(3) 1.915(5) yes
Ni N(1) 1.933(6) yes
Ni N(2) 1.921(5) yes
Cl(2) O(8) 1.374(8) yes
Cl(2) O(7) 1.359(8) yes
Cl(2) O(6) 1.419(7) yes
Cl(2) O(5) 1.496(6) yes
Cl(1) O(4) 1.384(9) yes
Cl(1) O(3) 1.342(8) yes
Cl(1) O(2) 1.350(10) yes
Cl(1) O(1) 1.401(9) yes
N(4) C(11) 1.516(8) yes
N(4) C(10) 1.484(10) yes
N(3) C(6) 1.506(8) yes
N(3) C(9) 1.494(9) yes
N(1) C(15) 1.500(9) yes
N(1) C(1) 1.471(10) yes
N(2) C(3) 1.494(9) yes
N(2) C(2) 1.442(13) yes
C(6) C(8) 1.532(9) yes
C(6) C(5) 1.527(8) yes
C(6) C(7) 1.526(10) yes
C(5) C(3) 1.499(10) yes
C(3) C(4) 1.535(9) yes
C(2) C(1) 1.235(13) yes
C(15) C(14) 1.487(10) yes
C(15) C(16) 1.522(12) yes
C(9) C(10) 1.519(8) yes
C(11) C(14) 1.520(11) yes
C(11) C(12) 1.527(12) yes
C(11) C(13) 1.533(9) yes
